data_1518620
loop_
_publ_author_name
'Cheng, Chi'
'Gao, Naixun'
'Yu, Changjiang'
'Wang, Zhaoyun'
'Wang, Jun'
'Hao, Erhong'
'Wei, Yun'
'Mu, Xiaolong'
'Tian, Yanli'
'Ran, Chongzhao'
'Jiao, Lijuan'

_publ_section_title
;
 Diversity-Oriented Facile Access to Highly Fluorescent Membrane-Permeable
 Benz[c,d]indole N-Heteroarene BF2 Dyes.
;
_journal_issue 2
_journal_name_full 'Organic letters'
_journal_page_first 278
_journal_page_last 281
_journal_paper_doi 10.1021/ol503379c
_journal_volume 17
_journal_year 2015
_chemical_formula_sum 'C16 H10 B F2 N3'
_chemical_formula_weight 293.08
_chemical_name_systematic
;

 ?

;
_space_group_IT_number 14
_symmetry_cell_setting monoclinic
_symmetry_space_group_name_Hall '-P 2yn'
_symmetry_space_group_name_H-M 'P 1 21/n 1'
_atom_sites_solution_hydrogens geom
_atom_sites_solution_primary direct
_atom_sites_solution_secondary difmap
_audit_creation_method SHELXL-97
_cell_angle_alpha 90.00
_cell_angle_beta 102.640(2)
_cell_angle_gamma 90.00
_cell_formula_units_Z 4
_cell_length_a 9.5590(13)
_cell_length_b 9.3155(13)
_cell_length_c 15.051(2)
_cell_measurement_reflns_used 6267
_cell_measurement_temperature 293(2)
_cell_measurement_theta_max 27.42
_cell_measurement_theta_min 2.32
_cell_volume 1307.8(3)
_computing_cell_refinement 'Bruker SMART'
_computing_data_collection 'Bruker SMART'
_computing_data_reduction 'Bruker SAINT'
_computing_molecular_graphics 'Bruker SHELXTL'
_computing_publication_material 'Bruker SHELXTL'
_computing_structure_refinement 'SHELXL-97 (Sheldrick, 1997)'
_computing_structure_solution 'SHELXS-97 (Sheldrick, 1990)'
_diffrn_ambient_temperature 293(2)
_diffrn_measured_fraction_theta_full 0.996
_diffrn_measured_fraction_theta_max 0.996
_diffrn_measurement_device_type 'CCD area detector'
_diffrn_measurement_method 'phi and omega scans'
_diffrn_radiation_monochromator graphite
_diffrn_radiation_source 'fine-focus sealed tube'
_diffrn_radiation_type MoK\a
_diffrn_radiation_wavelength 0.71073
_diffrn_reflns_av_R_equivalents 0.0268
_diffrn_reflns_av_sigmaI/netI 0.0203
_diffrn_reflns_limit_h_max 11
_diffrn_reflns_limit_h_min -12
_diffrn_reflns_limit_k_max 12
_diffrn_reflns_limit_k_min -12
_diffrn_reflns_limit_l_max 19
_diffrn_reflns_limit_l_min -19
_diffrn_reflns_number 10793
_diffrn_reflns_theta_full 27.45
_diffrn_reflns_theta_max 27.45
_diffrn_reflns_theta_min 2.32
_exptl_absorpt_coefficient_mu 0.110
_exptl_absorpt_correction_T_max 0.9891
_exptl_absorpt_correction_T_min 0.9870
_exptl_absorpt_correction_type multi-scan
_exptl_crystal_colour colorless
_exptl_crystal_density_diffrn 1.489
_exptl_crystal_density_method 'not measured'
_exptl_crystal_description block
_exptl_crystal_F_000 600
_exptl_crystal_size_max 0.12
_exptl_crystal_size_mid 0.11
_exptl_crystal_size_min 0.10
_refine_diff_density_max 0.342
_refine_diff_density_min -0.214
_refine_diff_density_rms 0.046
_refine_ls_extinction_method none
_refine_ls_goodness_of_fit_ref 1.051
_refine_ls_hydrogen_treatment mixed
_refine_ls_matrix_type full
_refine_ls_number_parameters 199
_refine_ls_number_reflns 2969
_refine_ls_number_restraints 0
_refine_ls_restrained_S_all 1.051
_refine_ls_R_factor_all 0.0456
_refine_ls_R_factor_gt 0.0382
_refine_ls_shift/su_max 0.000
_refine_ls_shift/su_mean 0.000
_refine_ls_structure_factor_coef Fsqd
_refine_ls_weighting_details 'calc w=1/[\s^2^(Fo^2^)+(0.0506P)^2^+0.3099P] where P=(Fo^2^+2Fc^2^)/3'
_refine_ls_weighting_scheme calc
_refine_ls_wR_factor_gt 0.1001
_refine_ls_wR_factor_ref 0.1079
_reflns_number_gt 2490
_reflns_number_total 2969
_reflns_threshold_expression >2sigma(I)
_cod_data_source_file ol503379c_si_002.cif
_cod_data_source_block 131107b_0m
_cod_depositor_comments
;
The following automatic conversions were performed:

'_symmetry_cell_setting' value 'Monoclinic' changed to 'monoclinic'
according to
/usr/data/users/saulius/automatic-downloads/current/ACS/lib/dictionaries/cif_core.dic
dictionary named 'cif_core.dic' version 2.4.2 from 2011-04-26.

Automatic conversion script
Id: cif_fix_values 3008 2015-01-20 13:52:24Z robertas 
;
_cod_original_sg_symbol_H-M P2(1)/n
_cod_database_code 1518620

loop_
_symmetry_equiv_pos_as_xyz
'x, y, z'
'-x+1/2, y+1/2, -z+1/2'
'-x, -y, -z'
'x-1/2, -y-1/2, z-1/2'

loop_
_atom_site_label
_atom_site_type_symbol
_atom_site_fract_x
_atom_site_fract_y
_atom_site_fract_z
_atom_site_U_iso_or_equiv
_atom_site_adp_type
_atom_site_occupancy
_atom_site_symmetry_multiplicity
_atom_site_calc_flag
_atom_site_refinement_flags
B1 B 0.22976(16) 0.59973(17) 0.00531(10) 0.0412(3) Uani 1 1 d .
C1 C 0.19132(16) 0.40006(17) 0.11007(11) 0.0525(4) Uani 1 1 d .
H1 H 0.1045 0.3861 0.0689 0.063 Uiso 1 1 calc R
C2 C 0.22283(19) 0.31756(17) 0.18627(12) 0.0607(4) Uani 1 1 d .
H2 H 0.1586 0.2481 0.1969 0.073 Uiso 1 1 calc R
C3 C 0.35235(19) 0.33839(17) 0.24810(11) 0.0584(4) Uani 1 1 d .
H3 H 0.3755 0.2830 0.3007 0.070 Uiso 1 1 calc R
C4 C 0.44502(17) 0.44049(17) 0.23103(9) 0.0520(4) Uani 1 1 d .
H4 H 0.5313 0.4554 0.2726 0.062 Uiso 1 1 calc R
C5 C 0.41139(14) 0.52365(15) 0.15117(8) 0.0417(3) Uani 1 1 d .
C6 C 0.48467(13) 0.68655(14) 0.05684(8) 0.0383(3) Uani 1 1 d .
C7 C 0.58289(13) 0.78567(14) 0.02574(8) 0.0383(3) Uani 1 1 d .
C8 C 0.71720(14) 0.83957(16) 0.06155(9) 0.0463(3) Uani 1 1 d .
H8 H 0.7694 0.8104 0.1183 0.056 Uiso 1 1 calc R
C9 C 0.77234(15) 0.94080(17) 0.00874(11) 0.0525(4) Uani 1 1 d .
H9 H 0.8627 0.9792 0.0320 0.063 Uiso 1 1 calc R
C10 C 0.69879(16) 0.98545(16) -0.07562(10) 0.0494(3) Uani 1 1 d .
H10 H 0.7396 1.0536 -0.1074 0.059 Uiso 1 1 calc R
C11 C 0.56202(15) 0.92912(14) -0.11470(9) 0.0417(3) Uani 1 1 d .
C12 C 0.46886(17) 0.95981(16) -0.20011(9) 0.0490(3) Uani 1 1 d .
H12 H 0.4966 1.0249 -0.2398 0.059 Uiso 1 1 calc R
C13 C 0.33834(16) 0.89326(16) -0.22358(9) 0.0496(3) Uani 1 1 d .
H13 H 0.2795 0.9148 -0.2798 0.060 Uiso 1 1 calc R
C14 C 0.28785(14) 0.79315(16) -0.16681(8) 0.0450(3) Uani 1 1 d .
H14 H 0.1984 0.7499 -0.1848 0.054 Uiso 1 1 calc R
C15 C 0.37651(13) 0.76295(14) -0.08449(8) 0.0381(3) Uani 1 1 d .
C16 C 0.51049(13) 0.82998(14) -0.06072(8) 0.0374(3) Uani 1 1 d .
F1 F 0.13119(8) 0.69685(10) 0.02580(6) 0.0563(2) Uani 1 1 d .
F2 F 0.16460(10) 0.51644(10) -0.06726(6) 0.0579(3) Uani 1 1 d .
N1 N 0.28297(12) 0.50253(12) 0.09215(7) 0.0412(3) Uani 1 1 d .
N2 N 0.50943(12) 0.62059(13) 0.13557(7) 0.0439(3) Uani 1 1 d .
N3 N 0.36298(11) 0.67425(12) -0.01057(7) 0.0386(2) Uani 1 1 d .

loop_
_atom_site_aniso_label
_atom_site_aniso_U_11
_atom_site_aniso_U_22
_atom_site_aniso_U_33
_atom_site_aniso_U_23
_atom_site_aniso_U_13
_atom_site_aniso_U_12
B1 0.0369(7) 0.0440(8) 0.0416(7) -0.0029(6) 0.0061(6) -0.0031(6)
C1 0.0481(8) 0.0505(8) 0.0638(9) -0.0015(7) 0.0228(7) -0.0037(6)
C2 0.0693(10) 0.0503(9) 0.0730(10) 0.0065(7) 0.0385(8) -0.0013(7)
C3 0.0780(11) 0.0528(9) 0.0528(8) 0.0103(7) 0.0329(8) 0.0130(8)
C4 0.0620(9) 0.0547(9) 0.0413(7) 0.0052(6) 0.0156(6) 0.0081(7)
C5 0.0455(7) 0.0434(7) 0.0377(6) -0.0017(5) 0.0120(5) 0.0042(6)
C6 0.0346(6) 0.0424(7) 0.0358(6) -0.0027(5) 0.0033(5) -0.0001(5)
C7 0.0364(6) 0.0415(7) 0.0362(6) -0.0027(5) 0.0062(5) 0.0000(5)
C8 0.0388(7) 0.0530(8) 0.0442(7) -0.0034(6) 0.0024(5) -0.0041(6)
C9 0.0414(7) 0.0585(9) 0.0573(8) -0.0084(7) 0.0099(6) -0.0136(6)
C10 0.0528(8) 0.0482(8) 0.0510(8) -0.0028(6) 0.0194(6) -0.0092(6)
C11 0.0461(7) 0.0412(7) 0.0400(6) -0.0033(5) 0.0139(5) 0.0001(5)
C12 0.0604(9) 0.0488(8) 0.0395(7) 0.0046(6) 0.0149(6) 0.0028(7)
C13 0.0567(8) 0.0550(8) 0.0342(6) 0.0014(6) 0.0036(5) 0.0063(7)
C14 0.0419(7) 0.0528(8) 0.0370(6) -0.0033(6) 0.0012(5) 0.0008(6)
C15 0.0380(6) 0.0414(7) 0.0345(6) -0.0028(5) 0.0071(5) 0.0007(5)
C16 0.0371(6) 0.0408(7) 0.0343(6) -0.0040(5) 0.0076(5) 0.0010(5)
F1 0.0415(4) 0.0559(5) 0.0731(6) 0.0023(4) 0.0163(4) 0.0056(4)
F2 0.0570(5) 0.0646(6) 0.0479(5) -0.0099(4) 0.0022(4) -0.0198(4)
N1 0.0403(6) 0.0419(6) 0.0435(6) -0.0023(4) 0.0137(4) -0.0010(4)
N2 0.0425(6) 0.0495(6) 0.0372(5) 0.0032(5) 0.0030(4) -0.0024(5)
N3 0.0351(5) 0.0449(6) 0.0336(5) 0.0004(4) 0.0030(4) -0.0023(4)

loop_
_atom_type_symbol
_atom_type_description
_atom_type_scat_dispersion_real
_atom_type_scat_dispersion_imag
_atom_type_scat_source
C C 0.0033 0.0016 'International Tables Vol C Tables 4.2.6.8 and 6.1.1.4'
H H 0.0000 0.0000 'International Tables Vol C Tables 4.2.6.8 and 6.1.1.4'
B B 0.0013 0.0007 'International Tables Vol C Tables 4.2.6.8 and 6.1.1.4'
N N 0.0061 0.0033 'International Tables Vol C Tables 4.2.6.8 and 6.1.1.4'
F F 0.0171 0.0103 'International Tables Vol C Tables 4.2.6.8 and 6.1.1.4'

loop_
_geom_angle_atom_site_label_1
_geom_angle_atom_site_label_2
_geom_angle_atom_site_label_3
_geom_angle
F2 B1 F1 109.46(11)
F2 B1 N3 112.60(11)
F1 B1 N3 111.79(12)
F2 B1 N1 110.01(12)
F1 B1 N1 107.51(11)
N3 B1 N1 105.28(10)
C2 C1 N1 122.03(15)
C2 C1 H1 119.0
N1 C1 H1 119.0
C1 C2 C3 119.12(15)
C1 C2 H2 120.4
C3 C2 H2 120.4
C4 C3 C2 119.47(14)
C4 C3 H3 120.3
C2 C3 H3 120.3
C3 C4 C5 120.61(15)
C3 C4 H4 119.7
C5 C4 H4 119.7
N2 C5 N1 122.71(12)
N2 C5 C4 118.45(12)
N1 C5 C4 118.83(13)
N2 C6 N3 125.91(12)
N2 C6 C7 125.69(11)
N3 C6 C7 108.40(10)
C8 C7 C16 119.19(12)
C8 C7 C6 135.58(12)
C16 C7 C6 105.23(10)
C7 C8 C9 117.16(13)
C7 C8 H8 121.4
C9 C8 H8 121.4
C10 C9 C8 123.04(13)
C10 C9 H9 118.5
C8 C9 H9 118.5
C9 C10 C11 120.81(13)
C9 C10 H10 119.6
C11 C10 H10 119.6
C16 C11 C10 114.69(12)
C16 C11 C12 115.46(12)
C10 C11 C12 129.85(13)
C13 C12 C11 119.79(13)
C13 C12 H12 120.1
C11 C12 H12 120.1
C12 C13 C14 123.60(12)
C12 C13 H13 118.2
C14 C13 H13 118.2
C15 C14 C13 117.09(13)
C15 C14 H14 121.5
C13 C14 H14 121.5
C14 C15 C16 119.38(12)
C14 C15 N3 133.41(12)
C16 C15 N3 107.20(10)
C11 C16 C7 125.08(12)
C11 C16 C15 124.67(12)
C7 C16 C15 110.23(11)
C1 N1 C5 119.92(12)
C1 N1 B1 117.45(11)
C5 N1 B1 122.51(11)
C6 N2 C5 118.26(11)
C6 N3 C15 108.94(10)
C6 N3 B1 121.88(10)
C15 N3 B1 128.07(10)

loop_
_geom_bond_atom_site_label_1
_geom_bond_atom_site_label_2
_geom_bond_distance
B1 F2 1.3730(16)
B1 F1 1.3887(17)
B1 N3 1.5146(18)
B1 N1 1.5799(19)
C1 C2 1.358(2)
C1 N1 1.3620(18)
C1 H1 0.9300
C2 C3 1.390(3)
C2 H2 0.9300
C3 C4 1.362(2)
C3 H3 0.9300
C4 C5 1.4069(19)
C4 H4 0.9300
C5 N2 1.3583(18)
C5 N1 1.3629(17)
C6 N2 1.3096(16)
C6 N3 1.3708(15)
C6 C7 1.4647(18)
C7 C8 1.3741(18)
C7 C16 1.3960(17)
C8 C9 1.408(2)
C8 H8 0.9300
C9 C10 1.374(2)
C9 H9 0.9300
C10 C11 1.412(2)
C10 H10 0.9300
C11 C16 1.3896(18)
C11 C12 1.4235(19)
C12 C13 1.369(2)
C12 H12 0.9300
C13 C14 1.419(2)
C13 H13 0.9300
C14 C15 1.3685(17)
C14 H14 0.9300
C15 C16 1.3991(18)
C15 N3 1.4144(16)
